data_7053985
loop_
_publ_author_name
'Loxq, Pauline'
'Debono, Nathalie'
'G\"ulcemal, S\"uleyman'
'Daran, Jean-Claude'
'Manoury, Eric'
'Poli, Rinaldo'
'\,Cetinkaya, Bekir'
'Labande, Agn\`es'

_publ_section_title
;
 Palladium(ii) complexes with planar chiral ferrocenyl
 phosphane--(benz)imidazol-2-ylidene ligands
;
_journal_issue 1
_journal_name_full 'New Journal of Chemistry'
_journal_page_first 338
_journal_paper_doi 10.1039/c3nj00863k
_journal_volume 38
_journal_year 2014
_chemical_formula_moiety 'C33 H32 Fe N2 P S, B F4'
_chemical_formula_sum 'C33 H32 B F4 Fe N2 P S'
_chemical_formula_weight 662.30
_space_group_IT_number 14
_symmetry_cell_setting monoclinic
_symmetry_space_group_name_Hall '-P 2yn'
_symmetry_space_group_name_H-M 'P 1 21/n 1'
_atom_sites_solution_hydrogens geom
_atom_sites_solution_primary direct
_atom_sites_solution_secondary difmap
_audit_creation_method SHELXL-97
_cell_angle_alpha 90.00
_cell_angle_beta 95.896(5)
_cell_angle_gamma 90.00
_cell_formula_units_Z 4
_cell_length_a 10.8546(5)
_cell_length_b 7.6314(4)
_cell_length_c 36.279(3)
_cell_measurement_reflns_used 9600
_cell_measurement_temperature 180(2)
_cell_measurement_theta_max 28.5841
_cell_measurement_theta_min 2.7839
_cell_volume 2989.3(3)
_computing_cell_refinement CrysAlisPro
_computing_data_collection 'CrysAlisPro (Agilent Technologies, 2012)'
_computing_data_reduction CrysAlisPro
_computing_molecular_graphics 'ORTEPIII (Burnett & Johnson, 1996); ORTEP-3 for Windows (Farrugia, 1997)'
_computing_publication_material SHELXL-97
_computing_structure_refinement 'SHELXL-97 (Sheldrick, 2008)'
_computing_structure_solution 'SIR-97 (Altomare et al., 1999)'
_diffrn_ambient_temperature 180(2)
_diffrn_detector_area_resol_mean 8.2632
_diffrn_measured_fraction_theta_full 0.999
_diffrn_measured_fraction_theta_max 0.999
_diffrn_measurement_device_type 'Xcalibur, Sapphire1, long nozzle'
_diffrn_measurement_method '\w scan'
_diffrn_radiation_monochromator graphite
_diffrn_radiation_source 'fine-focus sealed tube'
_diffrn_radiation_type MoK\a
_diffrn_radiation_wavelength 0.71073
_diffrn_reflns_av_R_equivalents 0.0791
_diffrn_reflns_av_sigmaI/netI 0.0476
_diffrn_reflns_limit_h_max 12
_diffrn_reflns_limit_h_min -12
_diffrn_reflns_limit_k_max 9
_diffrn_reflns_limit_k_min -8
_diffrn_reflns_limit_l_max 43
_diffrn_reflns_limit_l_min -43
_diffrn_reflns_number 27251
_diffrn_reflns_theta_full 25.00
_diffrn_reflns_theta_max 25.03
_diffrn_reflns_theta_min 2.90
_exptl_absorpt_coefficient_mu 0.680
_exptl_absorpt_correction_T_max 1.00000
_exptl_absorpt_correction_T_min 0.84287
_exptl_absorpt_correction_type multi-scan
_exptl_absorpt_process_details
;
Empirical absorption correction using spherical harmonics,
 implemented in SCALE3 ABSPACK scaling algorithm.
CrysAlisPro (Agilent Technologies, 2010)
;
_exptl_crystal_colour orange
_exptl_crystal_density_diffrn 1.472
_exptl_crystal_density_method 'not measured'
_exptl_crystal_description box
_exptl_crystal_F_000 1368
_exptl_crystal_size_max 0.540
_exptl_crystal_size_mid 0.399
_exptl_crystal_size_min 0.182
_refine_diff_density_max 0.776
_refine_diff_density_min -0.778
_refine_diff_density_rms 0.096
_refine_ls_extinction_method none
_refine_ls_goodness_of_fit_ref 1.235
_refine_ls_hydrogen_treatment constr
_refine_ls_matrix_type full
_refine_ls_number_parameters 418
_refine_ls_number_reflns 5262
_refine_ls_number_restraints 21
_refine_ls_restrained_S_all 1.236
_refine_ls_R_factor_all 0.0893
_refine_ls_R_factor_gt 0.0818
_refine_ls_shift/su_max 0.001
_refine_ls_shift/su_mean 0.000
_refine_ls_structure_factor_coef Fsqd
_refine_ls_weighting_details 'calc w=1/[\s^2^(Fo^2^)+(0.0124P)^2^+18.7798P] where P=(Fo^2^+2Fc^2^)/3'
_refine_ls_weighting_scheme calc
_refine_ls_wR_factor_gt 0.1730
_refine_ls_wR_factor_ref 0.1766
_reflns_number_gt 4694
_reflns_number_total 5262
_reflns_threshold_expression I>2\s(I)
_cod_data_source_file c3nj00863k.txt
_cod_data_source_block 2c-rac
_cod_original_sg_symbol_H-M 'P 21/n'
_cod_database_code 7053985

loop_
_symmetry_equiv_pos_as_xyz
'x, y, z'
'-x+1/2, y+1/2, -z+1/2'
'-x, -y, -z'
'x-1/2, -y-1/2, z-1/2'

loop_
_atom_site_label
_atom_site_type_symbol
_atom_site_fract_x
_atom_site_fract_y
_atom_site_fract_z
_atom_site_U_iso_or_equiv
_atom_site_adp_type
_atom_site_occupancy
_atom_site_symmetry_multiplicity
_atom_site_calc_flag
_atom_site_refinement_flags
_atom_site_disorder_assembly
_atom_site_disorder_group
Fe1 Fe 0.28052(7) 0.83369(12) 0.32169(2) 0.0276(2) Uani 1 1 d . . .
P1 P 0.59285(13) 0.8780(2) 0.32770(4) 0.0252(3) Uani 1 1 d . . .
S1 S 0.60478(14) 1.1278(2) 0.33934(4) 0.0322(4) Uani 1 1 d . . .
N1 N 0.4991(4) 0.9037(6) 0.42965(12) 0.0277(10) Uani 1 1 d . . .
N2 N 0.6770(4) 0.8759(7) 0.46308(13) 0.0311(11) Uani 1 1 d . . .
C1 C 0.4559(5) 0.7716(7) 0.33941(14) 0.0248(12) Uani 1 1 d . . .
C2 C 0.3858(5) 0.8059(8) 0.37055(14) 0.0263(12) Uani 1 1 d . . .
C3 C 0.2880(5) 0.6852(9) 0.36865(16) 0.0344(14) Uani 1 1 d . . .
H3 H 0.2274 0.6771 0.3857 0.041 Uiso 1 1 calc R . .
C4 C 0.2946(5) 0.5788(8) 0.33756(17) 0.0351(14) Uani 1 1 d . . .
H4 H 0.2382 0.4875 0.3299 0.042 Uiso 1 1 calc R . .
C5 C 0.3973(5) 0.6275(8) 0.31942(16) 0.0309(13) Uani 1 1 d . . .
H5 H 0.4232 0.5746 0.2978 0.037 Uiso 1 1 calc R . .
C6 C 0.1083(6) 0.9352(11) 0.3128(2) 0.0501(19) Uani 1 1 d . . .
H6 H 0.0403 0.9034 0.3259 0.060 Uiso 1 1 calc R . .
C7 C 0.1942(7) 1.0703(10) 0.32261(19) 0.0492(19) Uani 1 1 d . . .
H7 H 0.1943 1.1468 0.3433 0.059 Uiso 1 1 calc R . .
C8 C 0.2787(6) 1.0703(9) 0.29632(18) 0.0397(15) Uani 1 1 d . . .
H8 H 0.3477 1.1469 0.2962 0.048 Uiso 1 1 calc R . .
C9 C 0.2466(6) 0.9400(10) 0.27000(17) 0.0435(17) Uani 1 1 d . . .
H9 H 0.2891 0.9135 0.2491 0.052 Uiso 1 1 calc R . .
C10 C 0.1406(6) 0.8557(11) 0.28008(18) 0.0483(18) Uani 1 1 d . . .
H10 H 0.0981 0.7616 0.2672 0.058 Uiso 1 1 calc R . .
C21 C 0.4068(5) 0.9511(8) 0.39837(14) 0.0281(12) Uani 1 1 d . . .
H21A H 0.4356 1.0567 0.3859 0.034 Uiso 1 1 calc R . .
H21B H 0.3273 0.9802 0.4081 0.034 Uiso 1 1 calc R . .
C22 C 0.6199(6) 0.9339(8) 0.43105(15) 0.0316(13) Uani 1 1 d . . .
H22 H 0.6599 0.9888 0.4120 0.038 Uiso 1 1 calc R . .
C23 C 0.4747(5) 0.8252(8) 0.46279(14) 0.0294(13) Uani 1 1 d . . .
C24 C 0.5879(5) 0.8063(8) 0.48398(15) 0.0288(13) Uani 1 1 d . . .
C25 C 0.5953(6) 0.7366(8) 0.51924(15) 0.0314(13) Uani 1 1 d . . .
H25 H 0.6729 0.7258 0.5338 0.038 Uiso 1 1 calc R . .
C26 C 0.4884(6) 0.6834(8) 0.53279(16) 0.0354(14) Uani 1 1 d . . .
C27 C 0.3742(6) 0.6992(8) 0.51091(16) 0.0341(14) Uani 1 1 d . . .
C28 C 0.3659(5) 0.7692(8) 0.47582(15) 0.0301(13) Uani 1 1 d . . .
H28 H 0.2886 0.7787 0.4611 0.036 Uiso 1 1 calc R . .
C111 C 0.5990(5) 0.8360(8) 0.27868(14) 0.0283(12) Uani 1 1 d . . .
C112 C 0.6338(5) 0.6739(9) 0.26600(16) 0.0345(14) Uani 1 1 d . . .
H112 H 0.6567 0.5828 0.2832 0.041 Uiso 1 1 calc R . .
C113 C 0.6353(6) 0.6441(9) 0.22829(17) 0.0402(15) Uani 1 1 d . . .
H113 H 0.6597 0.5330 0.2197 0.048 Uiso 1 1 calc R . .
C114 C 0.6016(6) 0.7751(10) 0.20347(17) 0.0394(16) Uani 1 1 d . . .
H114 H 0.6011 0.7538 0.1777 0.047 Uiso 1 1 calc R . .
C115 C 0.5685(6) 0.9370(10) 0.21574(17) 0.0430(16) Uani 1 1 d . . .
H115 H 0.5454 1.0279 0.1985 0.052 Uiso 1 1 calc R . .
C116 C 0.5691(6) 0.9671(9) 0.25353(16) 0.0357(14) Uani 1 1 d . . .
H116 H 0.5485 1.0800 0.2621 0.043 Uiso 1 1 calc R . .
C121 C 0.7181(5) 0.7564(8) 0.35236(14) 0.0258(12) Uani 1 1 d . . .
C122 C 0.8278(5) 0.8422(8) 0.36484(16) 0.0316(13) Uani 1 1 d . . .
H122 H 0.8370 0.9637 0.3601 0.038 Uiso 1 1 calc R . .
C123 C 0.9237(6) 0.7492(9) 0.38423(17) 0.0364(14) Uani 1 1 d . . .
H123 H 0.9989 0.8068 0.3928 0.044 Uiso 1 1 calc R . .
C124 C 0.9094(6) 0.5729(9) 0.39101(17) 0.0380(15) Uani 1 1 d . . .
H124 H 0.9748 0.5093 0.4043 0.046 Uiso 1 1 calc R . .
C125 C 0.8022(6) 0.4893(9) 0.37878(16) 0.0364(14) Uani 1 1 d . . .
H125 H 0.7942 0.3675 0.3834 0.044 Uiso 1 1 calc R . .
C126 C 0.7051(6) 0.5785(8) 0.35987(15) 0.0318(13) Uani 1 1 d . . .
H126 H 0.6300 0.5194 0.3520 0.038 Uiso 1 1 calc R . .
C221 C 0.8099(5) 0.8894(9) 0.47434(18) 0.0418(16) Uani 1 1 d . . .
H22A H 0.8459 0.7716 0.4769 0.063 Uiso 1 1 calc R . .
H22B H 0.8234 0.9506 0.4982 0.063 Uiso 1 1 calc R . .
H22C H 0.8497 0.9549 0.4556 0.063 Uiso 1 1 calc R . .
C261 C 0.4945(7) 0.6086(9) 0.57156(16) 0.0462(17) Uani 1 1 d . . .
H26A H 0.5810 0.6032 0.5823 0.069 Uiso 1 1 calc R . .
H26B H 0.4590 0.4904 0.5705 0.069 Uiso 1 1 calc R . .
H26C H 0.4473 0.6837 0.5869 0.069 Uiso 1 1 calc R . .
C271 C 0.2572(6) 0.6378(10) 0.52580(19) 0.0471(17) Uani 1 1 d . . .
H27A H 0.1869 0.6545 0.5069 0.071 Uiso 1 1 calc R . .
H27B H 0.2436 0.7057 0.5480 0.071 Uiso 1 1 calc R . .
H27C H 0.2648 0.5133 0.5322 0.071 Uiso 1 1 calc R . .
B1 B 0.0791(6) 0.1718(10) 0.42309(18) 0.0434(18) Uani 1 1 d D . .
F1 F 0.1356(4) 0.0154(6) 0.43322(12) 0.0618(12) Uani 1 1 d D A .
F2 F 0.0044(10) 0.1528(19) 0.3910(3) 0.081(4) Uani 0.68 1 d PD A 1
F3 F 0.1662(10) 0.2858(18) 0.4157(4) 0.121(7) Uani 0.68 1 d PD A 1
F4 F 0.0165(13) 0.223(2) 0.4509(3) 0.121(6) Uani 0.68 1 d PD A 1
F2A F -0.0400(14) 0.158(4) 0.4094(9) 0.096(11) Uani 0.32 1 d PD A 2
F3A F 0.151(3) 0.263(3) 0.4024(9) 0.138(18) Uani 0.32 1 d PD A 2
F4A F 0.0774(19) 0.288(2) 0.4512(5) 0.059(6) Uani 0.32 1 d PD A 2

loop_
_atom_site_aniso_label
_atom_site_aniso_U_11
_atom_site_aniso_U_22
_atom_site_aniso_U_33
_atom_site_aniso_U_23
_atom_site_aniso_U_13
_atom_site_aniso_U_12
Fe1 0.0247(4) 0.0318(5) 0.0254(4) 0.0012(3) -0.0014(3) 0.0011(4)
P1 0.0245(7) 0.0271(8) 0.0236(7) -0.0008(6) 0.0001(5) 0.0002(6)
S1 0.0386(8) 0.0241(8) 0.0334(8) -0.0010(6) 0.0012(6) -0.0017(6)
N1 0.032(3) 0.029(3) 0.022(2) -0.0017(19) 0.0002(19) 0.004(2)
N2 0.031(3) 0.031(3) 0.030(2) -0.005(2) -0.003(2) 0.004(2)
C1 0.025(3) 0.025(3) 0.024(3) 0.001(2) 0.001(2) -0.001(2)
C2 0.028(3) 0.029(3) 0.022(3) 0.003(2) -0.001(2) 0.004(2)
C3 0.029(3) 0.041(4) 0.034(3) 0.008(3) 0.002(2) 0.002(3)
C4 0.025(3) 0.036(3) 0.042(3) -0.007(3) -0.005(2) -0.007(3)
C5 0.030(3) 0.024(3) 0.037(3) -0.006(2) -0.001(2) -0.005(2)
C6 0.027(3) 0.069(5) 0.054(4) 0.023(4) 0.004(3) 0.018(4)
C7 0.060(5) 0.048(4) 0.037(4) 0.002(3) -0.007(3) 0.030(4)
C8 0.037(3) 0.034(4) 0.045(4) 0.012(3) -0.009(3) 0.004(3)
C9 0.037(4) 0.064(5) 0.028(3) 0.012(3) -0.003(3) 0.004(3)
C10 0.037(4) 0.063(5) 0.040(4) 0.007(3) -0.016(3) -0.011(4)
C21 0.030(3) 0.029(3) 0.024(3) 0.002(2) -0.001(2) 0.007(2)
C22 0.040(3) 0.031(3) 0.023(3) -0.006(2) 0.001(2) 0.001(3)
C23 0.037(3) 0.029(3) 0.022(3) -0.004(2) -0.002(2) 0.011(3)
C24 0.032(3) 0.029(3) 0.025(3) -0.008(2) 0.000(2) 0.006(3)
C25 0.037(3) 0.031(3) 0.025(3) -0.005(2) -0.004(2) 0.007(3)
C26 0.052(4) 0.026(3) 0.027(3) -0.002(2) 0.001(3) 0.011(3)
C27 0.043(4) 0.029(3) 0.031(3) -0.004(3) 0.005(3) 0.004(3)
C28 0.029(3) 0.033(3) 0.028(3) -0.004(2) 0.002(2) 0.009(3)
C111 0.022(3) 0.037(3) 0.025(3) -0.001(3) -0.001(2) -0.003(3)
C112 0.034(3) 0.037(4) 0.032(3) -0.002(3) -0.002(2) 0.002(3)
C113 0.038(3) 0.046(4) 0.037(3) -0.012(3) 0.005(3) 0.002(3)
C114 0.030(3) 0.060(5) 0.027(3) -0.008(3) 0.000(2) -0.011(3)
C115 0.048(4) 0.051(4) 0.030(3) 0.007(3) 0.004(3) -0.005(3)
C116 0.036(3) 0.041(4) 0.030(3) 0.001(3) 0.002(2) 0.000(3)
C121 0.024(3) 0.032(3) 0.022(3) -0.001(2) 0.003(2) 0.004(2)
C122 0.028(3) 0.031(3) 0.037(3) 0.001(3) 0.003(2) 0.003(3)
C123 0.026(3) 0.038(4) 0.044(4) 0.000(3) -0.004(3) 0.005(3)
C124 0.033(3) 0.041(4) 0.038(3) 0.007(3) -0.002(3) 0.011(3)
C125 0.036(3) 0.036(4) 0.037(3) 0.005(3) 0.006(3) 0.002(3)
C126 0.038(3) 0.030(3) 0.027(3) 0.003(2) 0.002(2) 0.000(3)
C221 0.027(3) 0.050(4) 0.046(4) -0.005(3) -0.006(3) -0.002(3)
C261 0.073(5) 0.037(4) 0.028(3) 0.002(3) 0.005(3) 0.011(4)
C271 0.055(4) 0.046(4) 0.043(4) 0.005(3) 0.013(3) 0.004(3)
B1 0.039(4) 0.049(5) 0.041(4) -0.003(4) -0.004(3) 0.010(4)
F1 0.052(3) 0.058(3) 0.071(3) 0.004(2) -0.016(2) 0.021(2)
F2 0.095(8) 0.054(5) 0.081(6) -0.007(5) -0.053(6) 0.014(7)
F3 0.059(7) 0.098(9) 0.192(15) 0.070(9) -0.054(9) -0.045(7)
F4 0.137(13) 0.150(14) 0.086(9) 0.040(8) 0.065(10) 0.084(10)
F2A 0.031(9) 0.044(10) 0.20(3) 0.00(2) -0.051(13) 0.013(9)
F3A 0.19(4) 0.11(2) 0.14(2) 0.039(17) 0.14(3) 0.07(2)
F4A 0.064(12) 0.052(11) 0.057(11) -0.012(9) -0.013(9) 0.035(9)

loop_
_atom_type_symbol
_atom_type_description
_atom_type_scat_dispersion_real
_atom_type_scat_dispersion_imag
_atom_type_scat_source
C C 0.0033 0.0016 'International Tables Vol C Tables 4.2.6.8 and 6.1.1.4'
H H 0.0000 0.0000 'International Tables Vol C Tables 4.2.6.8 and 6.1.1.4'
N N 0.0061 0.0033 'International Tables Vol C Tables 4.2.6.8 and 6.1.1.4'
P P 0.1023 0.0942 'International Tables Vol C Tables 4.2.6.8 and 6.1.1.4'
S S 0.1246 0.1234 'International Tables Vol C Tables 4.2.6.8 and 6.1.1.4'
Fe Fe 0.3463 0.8444 'International Tables Vol C Tables 4.2.6.8 and 6.1.1.4'
B B 0.0013 0.0007 'International Tables Vol C Tables 4.2.6.8 and 6.1.1.4'
F F 0.0171 0.0103 'International Tables Vol C Tables 4.2.6.8 and 6.1.1.4'

loop_
_geom_angle_atom_site_label_1
_geom_angle_atom_site_label_2
_geom_angle_atom_site_label_3
_geom_angle
C1 Fe1 C6 167.5(3)
C1 Fe1 C2 42.2(2)
C6 Fe1 C2 127.8(3)
C1 Fe1 C8 108.7(2)
C6 Fe1 C8 67.6(3)
C2 Fe1 C8 118.1(3)
C1 Fe1 C5 41.6(2)
C6 Fe1 C5 149.7(3)
C2 Fe1 C5 69.8(2)
C8 Fe1 C5 130.6(3)
C1 Fe1 C4 68.9(2)
C6 Fe1 C4 117.0(3)
C2 Fe1 C4 68.3(2)
C8 Fe1 C4 168.5(3)
C5 Fe1 C4 40.4(2)
C1 Fe1 C10 150.4(3)
C6 Fe1 C10 40.6(3)
C2 Fe1 C10 166.3(3)
C8 Fe1 C10 67.5(3)
C5 Fe1 C10 117.1(3)
C4 Fe1 C10 108.5(3)
C1 Fe1 C7 128.9(3)
C6 Fe1 C7 40.8(3)
C2 Fe1 C7 107.4(3)
C8 Fe1 C7 40.0(3)
C5 Fe1 C7 168.4(3)
C4 Fe1 C7 150.1(3)
C10 Fe1 C7 68.3(3)
C1 Fe1 C3 69.2(2)
C6 Fe1 C3 107.7(3)
C2 Fe1 C3 40.4(2)
C8 Fe1 C3 150.7(3)
C5 Fe1 C3 68.4(2)
C4 Fe1 C3 40.2(2)
C10 Fe1 C3 128.9(3)
C7 Fe1 C3 117.3(3)
C1 Fe1 C9 117.7(2)
C6 Fe1 C9 67.9(3)
C2 Fe1 C9 151.7(3)
C8 Fe1 C9 40.2(3)
C5 Fe1 C9 109.0(3)
C4 Fe1 C9 130.0(3)
C10 Fe1 C9 40.1(3)
C7 Fe1 C9 67.8(3)
C3 Fe1 C9 167.3(3)
C1 P1 C121 104.6(3)
C1 P1 C111 105.6(3)
C121 P1 C111 107.0(3)
C1 P1 S1 115.5(2)
C121 P1 S1 111.4(2)
C111 P1 S1 112.1(2)
C22 N1 C23 108.4(5)
C22 N1 C21 125.1(5)
C23 N1 C21 126.4(5)
C22 N2 C24 108.3(5)
C22 N2 C221 125.2(5)
C24 N2 C221 126.5(5)
C5 C1 C2 107.0(5)
C5 C1 P1 124.6(4)
C2 C1 P1 128.4(4)
C5 C1 Fe1 70.2(3)
C2 C1 Fe1 69.5(3)
P1 C1 Fe1 127.2(3)
C3 C2 C1 107.4(5)
C3 C2 C21 125.5(5)
C1 C2 C21 127.0(5)
C3 C2 Fe1 70.6(3)
C1 C2 Fe1 68.3(3)
C21 C2 Fe1 123.1(4)
C4 C3 C2 108.7(5)
C4 C3 Fe1 69.5(4)
C2 C3 Fe1 69.0(3)
C3 C4 C5 109.5(5)
C3 C4 Fe1 70.3(4)
C5 C4 Fe1 69.7(4)
C4 C5 C1 107.4(5)
C4 C5 Fe1 69.9(4)
C1 C5 Fe1 68.3(3)
C10 C6 C7 108.2(6)
C10 C6 Fe1 70.3(4)
C7 C6 Fe1 70.3(4)
C8 C7 C6 107.0(6)
C8 C7 Fe1 69.6(4)
C6 C7 Fe1 69.0(4)
C7 C8 C9 109.5(6)
C7 C8 Fe1 70.4(4)
C9 C8 Fe1 70.5(4)
C8 C9 C10 107.6(6)
C8 C9 Fe1 69.3(3)
C10 C9 Fe1 69.7(4)
C9 C10 C6 107.7(7)
C9 C10 Fe1 70.2(3)
C6 C10 Fe1 69.1(4)
N1 C21 C2 112.3(5)
N1 C22 N2 110.1(5)
C28 C23 C24 121.1(5)
C28 C23 N1 132.2(5)
C24 C23 N1 106.7(5)
C25 C24 C23 121.2(6)
C25 C24 N2 132.3(5)
C23 C24 N2 106.4(5)
C26 C25 C24 118.5(5)
C25 C26 C27 120.2(5)
C25 C26 C261 119.3(6)
C27 C26 C261 120.5(6)
C28 C27 C26 121.7(6)
C28 C27 C271 118.4(6)
C26 C27 C271 119.9(6)
C27 C28 C23 117.4(5)
C116 C111 C112 119.0(5)
C116 C111 P1 119.6(5)
C112 C111 P1 121.5(5)
C111 C112 C113 120.3(6)
C114 C113 C112 119.9(6)
C113 C114 C115 120.3(6)
C114 C115 C116 119.5(6)
C111 C116 C115 120.9(6)
C122 C121 C126 119.6(5)
C122 C121 P1 119.6(5)
C126 C121 P1 120.7(5)
C123 C122 C121 119.7(6)
C124 C123 C122 119.7(6)
C125 C124 C123 120.5(6)
C124 C125 C126 121.0(6)
C125 C126 C121 119.4(6)
F3 B1 F4 112.8(12)
F3 B1 F3A 22.6(18)
F4 B1 F3A 130.3(15)
F3 B1 F2A 130.8(16)
F4 B1 F2A 75.9(14)
F3A B1 F2A 116(2)
F3 B1 F2 105.7(10)
F4 B1 F2 112.0(9)
F3A B1 F2 84.7(18)
F2A B1 F2 37.3(13)
F3 B1 F4A 77.8(12)
F4 B1 F4A 35.8(9)
F3A B1 F4A 97.8(16)
F2A B1 F4A 104.1(15)
F2 B1 F4A 131.5(11)
F3 B1 F1 108.4(8)
F4 B1 F1 107.6(8)
F3A B1 F1 109.3(14)
F2A B1 F1 114.7(13)
F2 B1 F1 110.4(8)
F4A B1 F1 114.1(10)

loop_
_geom_bond_atom_site_label_1
_geom_bond_atom_site_label_2
_geom_bond_distance
Fe1 C1 2.002(5)
Fe1 C6 2.019(6)
Fe1 C2 2.019(5)
Fe1 C8 2.026(6)
Fe1 C5 2.027(6)
Fe1 C4 2.030(7)
Fe1 C10 2.035(6)
Fe1 C7 2.036(7)
Fe1 C3 2.041(6)
Fe1 C9 2.042(6)
P1 C1 1.783(6)
P1 C121 1.806(6)
P1 C111 1.815(5)
P1 S1 1.954(2)
N1 C22 1.328(8)
N1 C23 1.393(7)
N1 C21 1.479(7)
N2 C22 1.335(7)
N2 C24 1.394(7)
N2 C221 1.462(7)
C1 C5 1.430(8)
C1 C2 1.449(7)
C2 C3 1.402(8)
C2 C21 1.500(8)
C3 C4 1.398(9)
C4 C5 1.402(8)
C6 C10 1.408(10)
C6 C7 1.412(11)
C7 C8 1.389(10)
C8 C9 1.398(10)
C9 C10 1.399(9)
C23 C28 1.384(8)
C23 C24 1.388(8)
C24 C25 1.380(8)
C25 C26 1.368(9)
C26 C27 1.407(9)
C26 C261 1.513(8)
C27 C28 1.375(8)
C27 C271 1.505(9)
C111 C116 1.370(8)
C111 C112 1.386(9)
C112 C113 1.389(8)
C113 C114 1.370(10)
C114 C115 1.374(10)
C115 C116 1.389(8)
C121 C122 1.393(8)
C121 C126 1.395(8)
C122 C123 1.390(8)
C123 C124 1.379(9)
C124 C125 1.361(9)
C125 C126 1.376(8)
B1 F3 1.332(10)
B1 F4 1.332(10)
B1 F3A 1.335(14)
B1 F2A 1.341(13)
B1 F2 1.356(9)
B1 F4A 1.356(13)
B1 F1 1.374(7)
